data_2231168
loop_
_publ_author_name
'Win, Yip-Foo'
'Choong, Chen-Shang'
'Teoh, Siang-Guan'
'Yeap, Chin Sing'
'Fun, Hoong-Kun'

_publ_section_title
;
 Bis(\m~2~-2-amino-5-nitrobenzoato)bis(2-amino-5-nitrobenzoato)octabutyldi-\m~3~-oxido-tetratin(IV)
;
_journal_coeditor_code IS2746
_journal_issue 8
_journal_name_full 'Acta Crystallographica Section E'
_journal_page_first m1114
_journal_page_last m1115
_journal_paper_doi 10.1107/S1600536811028212
_journal_volume 67
_journal_year 2011
_chemical_formula_iupac '[Sn4 (C4 H9)8 (C7 H5 N2 O4)4 O2] '
_chemical_formula_moiety 'C60 H92 N8 O18 Sn4'
_chemical_formula_sum 'C60 H92 N8 O18 Sn4'
_chemical_formula_weight 1688.18
_chemical_name_systematic
;
Bis(\m~2~-2-amino-5-nitrobenzoato)bis(2-amino-5-nitrobenzoato)octabutyldi-
\m~3~-oxido-tetratin(IV)
;
_space_group_IT_number 2
_symmetry_cell_setting triclinic
_symmetry_space_group_name_Hall '-P 1'
_symmetry_space_group_name_H-M 'P -1'
_atom_sites_solution_hydrogens geom
_atom_sites_solution_primary direct
_atom_sites_solution_secondary difmap
_audit_creation_method SHELXL-97
_cell_angle_alpha 80.2890(10)
_cell_angle_beta 74.9820(10)
_cell_angle_gamma 65.6310(10)
_cell_formula_units_Z 2
_cell_length_a 14.3292(2)
_cell_length_b 15.3691(2)
_cell_length_c 18.2096(2)
_cell_measurement_reflns_used 9105
_cell_measurement_temperature 100.00(10)
_cell_measurement_theta_max 34.54
_cell_measurement_theta_min 2.32
_cell_volume 3519.49(8)
_computing_cell_refinement 'SAINT (Bruker, 2009)'
_computing_data_collection 'APEX2 (Bruker, 2009)'
_computing_data_reduction 'SAINT (Bruker, 2009)'
_computing_molecular_graphics 'SHELXTL (Sheldrick, 2008)'
_computing_publication_material 'SHELXTL (Sheldrick, 2008) and PLATON (Spek, 2009)'
_computing_structure_refinement 'SHELXTL (Sheldrick, 2008)'
_computing_structure_solution 'SHELXTL (Sheldrick, 2008)'
_diffrn_ambient_temperature 100
_diffrn_measured_fraction_theta_full 0.979
_diffrn_measured_fraction_theta_max 0.979
_diffrn_measurement_device_type
;
Bruker SMART APEXII CCD area-detector
;
_diffrn_measurement_method '\f and \w'
_diffrn_radiation_monochromator graphite
_diffrn_radiation_source 'fine-focus sealed tube'
_diffrn_radiation_type MoK\a
_diffrn_radiation_wavelength 0.71073
_diffrn_reflns_av_R_equivalents 0.0303
_diffrn_reflns_av_sigmaI/netI 0.0347
_diffrn_reflns_limit_h_max 22
_diffrn_reflns_limit_h_min -21
_diffrn_reflns_limit_k_max 24
_diffrn_reflns_limit_k_min -24
_diffrn_reflns_limit_l_max 29
_diffrn_reflns_limit_l_min -29
_diffrn_reflns_number 110407
_diffrn_reflns_theta_full 34.71
_diffrn_reflns_theta_max 34.71
_diffrn_reflns_theta_min 1.16
_diffrn_standards_number 0
_exptl_absorpt_coefficient_mu 1.473
_exptl_absorpt_correction_T_max 0.8988
_exptl_absorpt_correction_T_min 0.5543
_exptl_absorpt_correction_type multi-scan
_exptl_absorpt_process_details '(<i>SADABS</i>; Bruker, 2009)'
_exptl_crystal_colour yellow
_exptl_crystal_density_diffrn 1.593
_exptl_crystal_density_method 'not measured'
_exptl_crystal_description block
_exptl_crystal_F_000 1704
_exptl_crystal_size_max 0.45
_exptl_crystal_size_mid 0.19
_exptl_crystal_size_min 0.07
_refine_diff_density_max 2.668
_refine_diff_density_min -1.476
_refine_ls_extinction_method none
_refine_ls_goodness_of_fit_ref 1.039
_refine_ls_hydrogen_treatment mixed
_refine_ls_matrix_type full
_refine_ls_number_parameters 906
_refine_ls_number_reflns 29672
_refine_ls_number_restraints 0
_refine_ls_restrained_S_all 1.039
_refine_ls_R_factor_all 0.0474
_refine_ls_R_factor_gt 0.0323
_refine_ls_shift/su_max 0.003
_refine_ls_shift/su_mean 0.000
_refine_ls_structure_factor_coef Fsqd
_refine_ls_weighting_details 'calc w=1/[\s^2^(Fo^2^)+(0.0254P)^2^+2.3280P] where P=(Fo^2^+2Fc^2^)/3'
_refine_ls_weighting_scheme calc
_refine_ls_wR_factor_gt 0.0657
_refine_ls_wR_factor_ref 0.0728
_reflns_number_gt 23074
_reflns_number_total 29672
_reflns_threshold_expression I>2\s(I)
_cod_data_source_file is2746.cif
_cod_data_source_block I
_cod_database_code 2231168
_cod_database_fobs_code 2231168

loop_
_symmetry_equiv_pos_as_xyz
'x, y, z'
'-x, -y, -z'

loop_
_atom_site_type_symbol
_atom_site_label
_atom_site_fract_x
_atom_site_fract_y
_atom_site_fract_z
_atom_site_U_iso_or_equiv
_atom_site_adp_type
_atom_site_calc_flag
_atom_site_refinement_flags
_atom_site_occupancy
_atom_site_symmetry_multiplicity
_atom_site_disorder_assembly
_atom_site_disorder_group
Sn Sn1 0.615883(9) 0.312195(8) 0.235446(7) 0.01671(3) Uani d . 1 1 . .
Sn Sn2 0.844716(8) 0.170539(8) 0.276260(7) 0.01463(3) Uani d . 1 1 A .
Sn Sn3 0.726881(9) 0.058100(8) 0.183349(8) 0.01861(3) Uani d . 1 1 . .
Sn Sn4 0.737168(9) 0.429485(8) 0.317647(7) 0.01379(2) Uani d . 1 1 . .
O O1 0.72397(9) 0.17492(8) 0.22430(8) 0.0187(2) Uani d . 1 1 A .
O O2 0.73553(9) 0.30762(8) 0.28821(7) 0.0172(2) Uani d . 1 1 A .
O O3 0.54677(10) 0.12840(9) 0.19435(8) 0.0225(3) Uani d . 1 1 A .
O O4 0.52363(11) 0.28179(10) 0.16622(10) 0.0287(3) Uani d . 1 1 A .
O O5 0.06846(11) 0.48611(11) 0.12433(10) 0.0354(4) Uani d . 1 1 . .
O O6 0.20536(12) 0.51919(10) 0.11020(9) 0.0289(3) Uani d . 1 1 . .
O O7 0.89082(10) 0.00652(9) 0.19418(8) 0.0192(2) Uani d . 1 1 A .
O O8 0.88365(10) -0.11355(10) 0.14687(8) 0.0242(3) Uani d . 1 1 A .
O O9 1.21758(12) -0.00267(10) 0.22356(9) 0.0292(3) Uani d . 1 1 . .
O O10 1.35710(11) -0.13356(11) 0.21556(9) 0.0318(3) Uani d . 1 1 . .
O O11 0.92936(10) 0.20281(9) 0.35023(7) 0.0187(2) Uani d . 1 1 . .
O O12 0.91575(10) 0.35208(9) 0.31013(8) 0.0190(2) Uani d . 1 1 A .
O O13 1.24913(12) -0.04123(10) 0.39659(9) 0.0298(3) Uani d . 1 1 . .
O O14 1.39161(12) -0.01430(11) 0.37262(10) 0.0353(4) Uani d . 1 1 . .
O O15 0.57450(9) 0.48247(9) 0.30492(7) 0.0176(2) Uani d . 1 1 A .
O O16 0.58029(10) 0.60183(9) 0.35400(7) 0.0195(2) Uani d . 1 1 A .
O O17 0.24990(12) 0.48413(11) 0.27848(10) 0.0312(3) Uani d . 1 1 . .
O O18 0.10145(12) 0.59988(12) 0.31533(11) 0.0367(4) Uani d . 1 1 . .
N N1 0.16269(12) 0.46123(12) 0.12192(10) 0.0225(3) Uani d . 1 1 . .
N N2 0.39713(13) 0.07371(11) 0.18058(10) 0.0211(3) Uani d . 1 1 A .
N N3 1.26428(12) -0.08903(12) 0.21179(9) 0.0211(3) Uani d . 1 1 . .
N N4 1.04704(14) -0.28197(12) 0.14185(11) 0.0248(3) Uani d . 1 1 A .
N N5 1.29631(13) 0.01373(12) 0.37831(10) 0.0235(3) Uani d . 1 1 A .
N N6 1.07285(13) 0.40233(12) 0.31479(10) 0.0212(3) Uani d . 1 1 . .
N N7 0.19774(13) 0.56302(12) 0.30606(10) 0.0254(3) Uani d . 1 1 . .
N N8 0.40377(14) 0.75500(12) 0.39207(10) 0.0229(3) Uani d . 1 1 A .
C C1 0.49264(14) 0.21414(13) 0.17427(11) 0.0194(3) Uani d . 1 1 . .
C C2 0.38675(13) 0.23784(12) 0.15991(10) 0.0155(3) Uani d . 1 1 A .
C C3 0.32634(13) 0.33358(12) 0.14445(10) 0.0166(3) Uani d . 1 1 . .
H H3A 0.3545 0.3807 0.1409 0.020 Uiso calc R 1 1 A .
C C4 0.22574(13) 0.36082(12) 0.13420(10) 0.0181(3) Uani d . 1 1 A .
C C5 0.18189(14) 0.29339(14) 0.13872(11) 0.0208(3) Uani d . 1 1 . .
H H5A 0.1122 0.3131 0.1322 0.025 Uiso calc R 1 1 A .
C C6 0.24094(14) 0.19865(13) 0.15260(11) 0.0197(3) Uani d . 1 1 A .
H H6A 0.2121 0.1525 0.1542 0.024 Uiso calc R 1 1 . .
C C7 0.34398(13) 0.16758(12) 0.16469(10) 0.0163(3) Uani d . 1 1 . .
C C8 0.93483(13) -0.07913(12) 0.17050(11) 0.0181(3) Uani d . 1 1 . .
C C9 1.04682(13) -0.13431(12) 0.17266(10) 0.0165(3) Uani d . 1 1 A .
C C10 1.10336(13) -0.08855(12) 0.19018(10) 0.0164(3) Uani d . 1 1 . .
H H10A 1.0698 -0.0229 0.2007 0.020 Uiso calc R 1 1 A .
C C11 1.20830(13) -0.13792(13) 0.19243(10) 0.0178(3) Uani d . 1 1 A .
C C12 1.26059(14) -0.23398(13) 0.17577(11) 0.0214(4) Uani d . 1 1 . .
H H12A 1.3328 -0.2668 0.1768 0.026 Uiso calc R 1 1 A .
C C13 1.20658(15) -0.28020(13) 0.15796(11) 0.0222(4) Uani d . 1 1 A .
H H13A 1.2423 -0.3453 0.1461 0.027 Uiso calc R 1 1 . .
C C14 1.09805(14) -0.23306(12) 0.15676(10) 0.0185(3) Uani d . 1 1 . .
C C15 0.96620(13) 0.26731(12) 0.33423(10) 0.0156(3) Uani d . 1 1 A .
C C16 1.07532(13) 0.24094(12) 0.34266(10) 0.0153(3) Uani d . 1 1 . .
C C17 1.13392(13) 0.14435(12) 0.35820(10) 0.0164(3) Uani d . 1 1 A .
H H17A 1.1025 0.0990 0.3653 0.020 Uiso calc R 1 1 . .
C C18 1.23695(14) 0.11414(13) 0.36337(10) 0.0193(3) Uani d . 1 1 . .
C C19 1.28521(14) 0.17921(14) 0.35424(11) 0.0219(4) Uani d . 1 1 A .
H H19A 1.3565 0.1573 0.3577 0.026 Uiso calc R 1 1 . .
C C20 1.22869(14) 0.27455(14) 0.34031(11) 0.0202(3) Uani d . 1 1 . .
H H20A 1.2607 0.3189 0.3359 0.024 Uiso calc R 1 1 A .
C C21 1.12296(13) 0.30873(13) 0.33225(10) 0.0164(3) Uani d . 1 1 A .
C C22 0.52883(13) 0.56598(12) 0.33300(10) 0.0159(3) Uani d . 1 1 . .
C C23 0.41350(13) 0.61543(12) 0.34005(10) 0.0155(3) Uani d . 1 1 A .
C C24 0.35931(14) 0.57013(12) 0.31860(10) 0.0178(3) Uani d . 1 1 . .
H H24A 0.3967 0.5097 0.2974 0.021 Uiso calc R 1 1 A .
C C25 0.25170(14) 0.61226(13) 0.32779(11) 0.0192(3) Uani d . 1 1 A .
C C26 0.19400(14) 0.70151(14) 0.35846(11) 0.0225(4) Uani d . 1 1 . .
H H26A 0.1198 0.7294 0.3651 0.027 Uiso calc R 1 1 A .
C C27 0.24589(14) 0.74797(13) 0.37865(11) 0.0216(4) Uani d . 1 1 A .
H H27A 0.2070 0.8089 0.3988 0.026 Uiso calc R 1 1 . .
C C28 0.35682(13) 0.70719(12) 0.37021(10) 0.0173(3) Uani d . 1 1 . .
C C29 0.64551(14) 0.39952(12) 0.13608(11) 0.0191(3) Uani d . 1 1 A .
H H29A 0.7014 0.4193 0.1404 0.023 Uiso calc R 1 1 . .
H H29B 0.6729 0.3602 0.0916 0.023 Uiso calc R 1 1 . .
C C30 0.55173(14) 0.48939(13) 0.12021(11) 0.0201(3) Uani d . 1 1 . .
H H30A 0.5282 0.5325 0.1618 0.024 Uiso calc R 1 1 A .
H H30B 0.4933 0.4711 0.1197 0.024 Uiso calc R 1 1 . .
C C31 0.57773(16) 0.54309(13) 0.04414(11) 0.0228(4) Uani d . 1 1 A .
H H31A 0.6420 0.5538 0.0419 0.027 Uiso calc R 1 1 . .
H H31B 0.5923 0.5030 0.0021 0.027 Uiso calc R 1 1 . .
C C32 0.48907(18) 0.63928(15) 0.03270(12) 0.0308(5) Uani d . 1 1 . .
H H32A 0.5051 0.6668 -0.0193 0.046 Uiso calc R 1 1 A .
H H32B 0.4818 0.6829 0.0693 0.046 Uiso calc R 1 1 . .
H H32C 0.4234 0.6299 0.0407 0.046 Uiso calc R 1 1 . .
C C33 0.5020(6) 0.2954(5) 0.3247(3) 0.0172(10) Uani d P 0.510(4) 1 A 1
H H33A 0.4337 0.3458 0.3175 0.021 Uiso calc PR 0.510(4) 1 A 1
H H33B 0.4989 0.2329 0.3219 0.021 Uiso calc PR 0.510(4) 1 A 1
C C34 0.5145(3) 0.2996(3) 0.4045(2) 0.0198(8) Uani d P 0.510(4) 1 A 1
H H34A 0.4913 0.3674 0.4151 0.024 Uiso calc PR 0.510(4) 1 A 1
H H34B 0.5895 0.2669 0.4068 0.024 Uiso calc PR 0.510(4) 1 A 1
C C35 0.4506(3) 0.2521(3) 0.4662(2) 0.0222(8) Uani d P 0.510(4) 1 A 1
H H35A 0.4445 0.2726 0.5165 0.027 Uiso calc PR 0.510(4) 1 A 1
H H35B 0.3790 0.2753 0.4566 0.027 Uiso calc PR 0.510(4) 1 A 1
C C36 0.4977(4) 0.1437(3) 0.4690(3) 0.0334(11) Uani d P 0.510(4) 1 A 1
H H36A 0.4505 0.1185 0.5066 0.050 Uiso calc PR 0.510(4) 1 A 1
H H36B 0.5657 0.1197 0.4837 0.050 Uiso calc PR 0.510(4) 1 A 1
H H36C 0.5074 0.1226 0.4187 0.050 Uiso calc PR 0.510(4) 1 A 1
C C33X 0.5016(6) 0.3117(5) 0.3451(4) 0.0197(11) Uani d P 0.490(4) 1 A 2
H H33C 0.5049 0.3525 0.3802 0.024 Uiso calc PR 0.490(4) 1 A 2
H H33D 0.4297 0.3390 0.3354 0.024 Uiso calc PR 0.490(4) 1 A 2
C C34X 0.5250(3) 0.2105(3) 0.3824(2) 0.0204(8) Uani d P 0.490(4) 1 A 2
H H34C 0.5976 0.1829 0.3905 0.025 Uiso calc PR 0.490(4) 1 A 2
H H34D 0.5204 0.1704 0.3473 0.025 Uiso calc PR 0.490(4) 1 A 2
C C35X 0.4502(4) 0.2068(3) 0.4586(2) 0.0246(9) Uani d P 0.490(4) 1 A 2
H H35C 0.4602 0.2408 0.4956 0.030 Uiso calc PR 0.490(4) 1 A 2
H H35D 0.3770 0.2404 0.4517 0.030 Uiso calc PR 0.490(4) 1 A 2
C C36X 0.4675(4) 0.1043(3) 0.4908(3) 0.0313(10) Uani d P 0.490(4) 1 A 2
H H36D 0.4142 0.1051 0.5373 0.047 Uiso calc PR 0.490(4) 1 A 2
H H36E 0.5373 0.0728 0.5027 0.047 Uiso calc PR 0.490(4) 1 A 2
H H36F 0.4620 0.0691 0.4530 0.047 Uiso calc PR 0.490(4) 1 A 2
C C37 0.96067(14) 0.18908(13) 0.18150(10) 0.0191(3) Uani d . 1 1 . .
H H37A 0.9601 0.2535 0.1824 0.023 Uiso calc R 1 1 A .
H H37B 1.0300 0.1419 0.1897 0.023 Uiso calc R 1 1 . .
C C38 0.95222(16) 0.17938(15) 0.10179(11) 0.0244(4) Uani d . 1 1 A .
H H38A 0.8778 0.2104 0.0978 0.029 Uiso calc R 1 1 . .
H H38B 0.9770 0.1107 0.0936 0.029 Uiso calc R 1 1 . .
C C39 1.01647(16) 0.22486(15) 0.03967(11) 0.0261(4) Uani d . 1 1 . .
H H39A 1.0870 0.2042 0.0507 0.031 Uiso calc R 1 1 A .
H H39B 1.0255 0.2008 -0.0099 0.031 Uiso calc R 1 1 . .
C C40 0.96720(18) 0.33400(15) 0.03267(12) 0.0296(4) Uani d . 1 1 A .
H H40A 1.0127 0.3583 -0.0075 0.044 Uiso calc R 1 1 . .
H H40B 0.9588 0.3586 0.0812 0.044 Uiso calc R 1 1 . .
H H40C 0.8985 0.3552 0.0198 0.044 Uiso calc R 1 1 . .
C C41 0.82967(14) 0.06716(13) 0.36786(11) 0.0199(3) Uani d . 1 1 . .
H H41A 0.7955 0.0998 0.4159 0.024 Uiso calc R 1 1 A .
H H41B 0.7838 0.0382 0.3588 0.024 Uiso calc R 1 1 . .
C C42 0.93581(15) -0.01281(13) 0.37689(11) 0.0240(4) Uani d . 1 1 A .
H H42A 0.9678 -0.0476 0.3298 0.029 Uiso calc R 1 1 . .
H H42B 0.9830 0.0168 0.3826 0.029 Uiso calc R 1 1 . .
C C43 0.92831(17) -0.08493(14) 0.44502(11) 0.0259(4) Uani d . 1 1 . .
H H43A 1.0000 -0.1274 0.4516 0.031 Uiso calc R 1 1 A .
H H43B 0.8913 -0.0497 0.4916 0.031 Uiso calc R 1 1 . .
C C44 0.8716(2) -0.14621(16) 0.43712(14) 0.0355(5) Uani d . 1 1 A .
H H44A 0.8760 -0.1949 0.4799 0.053 Uiso calc R 1 1 . .
H H44B 0.9043 -0.1776 0.3891 0.053 Uiso calc R 1 1 . .
H H44C 0.7979 -0.1057 0.4373 0.053 Uiso calc R 1 1 . .
C C45 0.68765(15) -0.03894(13) 0.27141(12) 0.0231(4) Uani d . 1 1 A .
H H45A 0.7491 -0.0768 0.2947 0.028 Uiso calc R 1 1 . .
H H45B 0.6299 -0.0020 0.3115 0.028 Uiso calc R 1 1 . .
C C46 0.65399(16) -0.10772(13) 0.24266(13) 0.0256(4) Uani d . 1 1 . .
H H46A 0.5888 -0.0700 0.2237 0.031 Uiso calc R 1 1 A .
H H46B 0.7090 -0.1400 0.1992 0.031 Uiso calc R 1 1 . .
C C47 0.63512(16) -0.18382(14) 0.30332(13) 0.0287(4) Uani d . 1 1 A .
H H47A 0.5859 -0.1518 0.3490 0.034 Uiso calc R 1 1 . .
H H47B 0.6013 -0.2171 0.2837 0.034 Uiso calc R 1 1 . .
C C48 0.7341(2) -0.25768(16) 0.32661(15) 0.0371(5) Uani d . 1 1 . .
H H48A 0.7178 -0.3086 0.3605 0.056 Uiso calc R 1 1 A .
H H48B 0.7624 -0.2270 0.3533 0.056 Uiso calc R 1 1 . .
H H48C 0.7862 -0.2852 0.2811 0.056 Uiso calc R 1 1 . .
C C49 0.75241(19) 0.08989(19) 0.06048(14) 0.0246(5) Uani d P 0.860(5) 1 A 1
H H49A 0.6955 0.1512 0.0495 0.030 Uiso calc PR 0.860(5) 1 A 1
H H49C 0.8190 0.0998 0.0434 0.030 Uiso calc PR 0.860(5) 1 A 1
C C50 0.75720(19) 0.01522(19) 0.01225(14) 0.0287(6) Uani d P 0.860(5) 1 A 1
H H50A 0.7807 0.0332 -0.0421 0.034 Uiso calc PR 0.860(5) 1 A 1
H H50B 0.8109 -0.0473 0.0254 0.034 Uiso calc PR 0.860(5) 1 A 1
C C51 0.6545(2) 0.00274(17) 0.02148(15) 0.0274(6) Uani d P 0.860(5) 1 A 1
H H51A 0.6681 -0.0519 -0.0073 0.033 Uiso calc PR 0.860(5) 1 A 1
H H51B 0.6298 -0.0135 0.0760 0.033 Uiso calc PR 0.860(5) 1 A 1
C C52 0.5679(2) 0.0905(2) -0.00562(17) 0.0287(6) Uani d P 0.860(5) 1 A 1
H H52A 0.5055 0.0764 0.0004 0.043 Uiso calc PR 0.860(5) 1 A 1
H H52B 0.5917 0.1077 -0.0595 0.043 Uiso calc PR 0.860(5) 1 A 1
H H52C 0.5507 0.1441 0.0247 0.043 Uiso calc PR 0.860(5) 1 A 1
C C49X 0.7335(13) 0.0636(12) 0.0793(9) 0.023(3) Uiso d P 0.140(5) 1 A 2
H H49B 0.6881 0.1290 0.0633 0.028 Uiso calc PR 0.140(5) 1 A 2
H H49D 0.8063 0.0527 0.0520 0.028 Uiso calc PR 0.140(5) 1 A 2
C C50X 0.7001(13) -0.0089(11) 0.0539(9) 0.029(3) Uiso d P 0.140(5) 1 A 2
H H50C 0.7556 -0.0734 0.0588 0.035 Uiso calc PR 0.140(5) 1 A 2
H H50D 0.6357 -0.0093 0.0905 0.035 Uiso calc PR 0.140(5) 1 A 2
C C51X 0.6803(13) 0.0057(12) -0.0225(10) 0.030(4) Uiso d P 0.140(5) 1 A 2
H H51C 0.6740 -0.0521 -0.0342 0.035 Uiso calc PR 0.140(5) 1 A 2
H H51D 0.7410 0.0134 -0.0596 0.035 Uiso calc PR 0.140(5) 1 A 2
C C52X 0.5818(17) 0.0924(16) -0.0327(11) 0.029(3) Uiso d P 0.140(5) 1 A 2
H H52D 0.5658 0.0920 -0.0818 0.043 Uiso calc PR 0.140(5) 1 A 2
H H52E 0.5928 0.1509 -0.0316 0.043 Uiso calc PR 0.140(5) 1 A 2
H H52F 0.5231 0.0903 0.0086 0.043 Uiso calc PR 0.140(5) 1 A 2
C C53 0.71291(16) 0.41534(15) 0.43874(11) 0.0243(4) Uani d . 1 1 A .
H H53A 0.6413 0.4169 0.4599 0.029 Uiso calc R 1 1 . .
H H53B 0.7628 0.3516 0.4540 0.029 Uiso calc R 1 1 . .
C C54 0.72566(16) 0.49149(16) 0.47538(11) 0.0273(4) Uani d . 1 1 . .
H H54A 0.6736 0.5551 0.4623 0.033 Uiso calc R 1 1 A .
H H54B 0.7096 0.4794 0.5315 0.033 Uiso calc R 1 1 . .
C C55 0.83427(17) 0.49452(16) 0.45111(13) 0.0299(4) Uani d . 1 1 A .
H H55A 0.8477 0.5130 0.3958 0.036 Uiso calc R 1 1 . .
H H55B 0.8871 0.4295 0.4596 0.036 Uiso calc R 1 1 . .
C C56 0.8481(2) 0.56420(19) 0.49380(14) 0.0392(6) Uani d . 1 1 . .
H H56A 0.9191 0.5633 0.4753 0.059 Uiso calc R 1 1 A .
H H56B 0.8374 0.5451 0.5485 0.059 Uiso calc R 1 1 . .
H H56C 0.7968 0.6290 0.4851 0.059 Uiso calc R 1 1 . .
C C57 0.79555(14) 0.50760(13) 0.22150(10) 0.0197(3) Uani d . 1 1 A .
H H57A 0.8425 0.5299 0.2375 0.024 Uiso calc R 1 1 . .
H H57B 0.8397 0.4617 0.1821 0.024 Uiso calc R 1 1 . .
C C58 0.71941(15) 0.59374(12) 0.18323(10) 0.0193(3) Uani d . 1 1 . .
H H58A 0.6764 0.6423 0.2208 0.023 Uiso calc R 1 1 A .
H H58B 0.6716 0.5734 0.1663 0.023 Uiso calc R 1 1 . .
C C59 0.77550(18) 0.63886(16) 0.11475(12) 0.0310(5) Uani d . 1 1 A .
H H59A 0.8171 0.5906 0.0767 0.037 Uiso calc R 1 1 . .
H H59B 0.8248 0.6573 0.1316 0.037 Uiso calc R 1 1 . .
C C60 0.7005(2) 0.72705(16) 0.07678(13) 0.0352(5) Uani d . 1 1 . .
H H60A 0.7410 0.7555 0.0357 0.053 Uiso calc R 1 1 A .
H H60B 0.6567 0.7740 0.1147 0.053 Uiso calc R 1 1 . .
H H60C 0.6559 0.7082 0.0556 0.053 Uiso calc R 1 1 . .
H H1N2 0.363(2) 0.0372(19) 0.1916(15) 0.038(7) Uiso d . 1 1 . .
H H2N2 0.456(2) 0.0581(17) 0.1905(13) 0.026(6) Uiso d . 1 1 . .
H H1N4 1.078(2) -0.340(2) 0.1326(15) 0.040(8) Uiso d . 1 1 . .
H H2N4 0.980(2) -0.2534(19) 0.1430(15) 0.038(7) Uiso d . 1 1 . .
H H1N6 1.013(2) 0.4218(19) 0.3087(15) 0.036(7) Uiso d . 1 1 . .
H H2N6 1.1052(18) 0.4383(17) 0.3072(13) 0.022(6) Uiso d . 1 1 . .
H H1N8 0.471(2) 0.733(2) 0.3835(17) 0.052(9) Uiso d . 1 1 . .
H H2N8 0.3716(19) 0.8117(18) 0.3995(13) 0.026(6) Uiso d . 1 1 . .

loop_
_atom_site_aniso_label
_atom_site_aniso_U_11
_atom_site_aniso_U_22
_atom_site_aniso_U_33
_atom_site_aniso_U_12
_atom_site_aniso_U_13
_atom_site_aniso_U_23
Sn1 0.01106(5) 0.00921(5) 0.03082(6) -0.00378(4) -0.00783(4) 0.00106(4)
Sn2 0.01039(5) 0.00965(5) 0.02354(6) -0.00362(4) -0.00501(4) 0.00118(4)
Sn3 0.01384(5) 0.01048(5) 0.03358(7) -0.00422(4) -0.00888(5) -0.00213(4)
Sn4 0.01225(5) 0.01044(5) 0.01863(5) -0.00414(4) -0.00414(4) -0.00019(4)
O1 0.0132(5) 0.0096(5) 0.0352(7) -0.0031(4) -0.0103(5) -0.0016(5)
O2 0.0122(5) 0.0095(5) 0.0300(7) -0.0029(4) -0.0071(5) -0.0009(5)
O3 0.0150(6) 0.0129(6) 0.0412(8) -0.0047(5) -0.0108(5) -0.0001(5)
O4 0.0239(7) 0.0152(6) 0.0561(10) -0.0105(5) -0.0225(7) 0.0039(6)
O5 0.0163(7) 0.0268(8) 0.0557(10) -0.0004(6) -0.0130(7) 0.0038(7)
O6 0.0260(7) 0.0141(6) 0.0465(9) -0.0047(5) -0.0120(7) -0.0034(6)
O7 0.0150(6) 0.0118(5) 0.0305(7) -0.0029(5) -0.0072(5) -0.0028(5)
O8 0.0184(6) 0.0190(6) 0.0383(8) -0.0052(5) -0.0114(6) -0.0070(6)
O9 0.0282(7) 0.0197(7) 0.0452(9) -0.0120(6) -0.0137(7) 0.0000(6)
O10 0.0183(7) 0.0346(8) 0.0457(9) -0.0115(6) -0.0109(6) -0.0014(7)
O11 0.0170(6) 0.0166(6) 0.0257(6) -0.0091(5) -0.0081(5) 0.0027(5)
O12 0.0148(5) 0.0136(5) 0.0292(7) -0.0051(5) -0.0077(5) 0.0010(5)
O13 0.0268(7) 0.0164(6) 0.0403(9) -0.0028(6) -0.0073(6) -0.0010(6)
O14 0.0189(7) 0.0288(8) 0.0527(10) 0.0016(6) -0.0157(7) -0.0049(7)
O15 0.0135(5) 0.0126(5) 0.0245(6) -0.0029(4) -0.0040(5) -0.0013(5)
O16 0.0149(6) 0.0186(6) 0.0253(6) -0.0057(5) -0.0052(5) -0.0030(5)
O17 0.0296(8) 0.0225(7) 0.0483(9) -0.0140(6) -0.0121(7) -0.0035(6)
O18 0.0198(7) 0.0330(9) 0.0632(11) -0.0131(6) -0.0149(7) -0.0009(8)
N1 0.0182(7) 0.0172(7) 0.0284(8) -0.0021(6) -0.0064(6) -0.0019(6)
N2 0.0176(7) 0.0142(7) 0.0353(9) -0.0083(6) -0.0099(6) 0.0012(6)
N3 0.0179(7) 0.0217(8) 0.0257(8) -0.0104(6) -0.0060(6) 0.0025(6)
N4 0.0228(8) 0.0132(7) 0.0401(10) -0.0026(6) -0.0136(7) -0.0065(7)
N5 0.0187(7) 0.0214(8) 0.0262(8) -0.0006(6) -0.0086(6) -0.0039(6)
N6 0.0181(7) 0.0163(7) 0.0325(9) -0.0092(6) -0.0075(6) -0.0002(6)
N7 0.0213(8) 0.0211(8) 0.0379(9) -0.0120(7) -0.0109(7) 0.0047(7)
N8 0.0176(7) 0.0150(7) 0.0351(9) -0.0025(6) -0.0075(7) -0.0068(6)
C1 0.0143(7) 0.0143(7) 0.0312(9) -0.0056(6) -0.0076(7) -0.0013(7)
C2 0.0132(7) 0.0138(7) 0.0206(8) -0.0055(6) -0.0040(6) -0.0023(6)
C3 0.0155(7) 0.0133(7) 0.0222(8) -0.0054(6) -0.0058(6) -0.0021(6)
C4 0.0151(7) 0.0149(7) 0.0225(8) -0.0026(6) -0.0062(6) -0.0017(6)
C5 0.0142(7) 0.0215(8) 0.0284(9) -0.0075(7) -0.0081(7) 0.0007(7)
C6 0.0164(8) 0.0193(8) 0.0274(9) -0.0099(7) -0.0069(7) -0.0002(7)
C7 0.0144(7) 0.0163(7) 0.0191(8) -0.0067(6) -0.0040(6) -0.0011(6)
C8 0.0143(7) 0.0135(7) 0.0253(8) -0.0031(6) -0.0058(6) -0.0018(6)
C9 0.0146(7) 0.0119(7) 0.0207(8) -0.0020(6) -0.0050(6) -0.0018(6)
C10 0.0155(7) 0.0135(7) 0.0198(8) -0.0056(6) -0.0040(6) 0.0002(6)
C11 0.0153(7) 0.0175(8) 0.0206(8) -0.0067(6) -0.0047(6) 0.0012(6)
C12 0.0150(8) 0.0193(8) 0.0266(9) -0.0031(7) -0.0060(7) -0.0002(7)
C13 0.0189(8) 0.0143(8) 0.0299(9) -0.0008(7) -0.0076(7) -0.0031(7)
C14 0.0195(8) 0.0123(7) 0.0230(8) -0.0037(6) -0.0076(6) -0.0013(6)
C15 0.0123(7) 0.0147(7) 0.0201(8) -0.0051(6) -0.0045(6) -0.0003(6)
C16 0.0129(7) 0.0151(7) 0.0190(7) -0.0057(6) -0.0046(6) -0.0012(6)
C17 0.0153(7) 0.0149(7) 0.0194(8) -0.0054(6) -0.0051(6) -0.0016(6)
C18 0.0152(7) 0.0176(8) 0.0230(8) -0.0027(6) -0.0066(6) -0.0021(6)
C19 0.0143(7) 0.0263(9) 0.0260(9) -0.0068(7) -0.0067(7) -0.0033(7)
C20 0.0157(8) 0.0220(8) 0.0258(9) -0.0092(7) -0.0048(6) -0.0031(7)
C21 0.0144(7) 0.0182(8) 0.0183(7) -0.0074(6) -0.0030(6) -0.0031(6)
C22 0.0132(7) 0.0140(7) 0.0179(7) -0.0038(6) -0.0033(6) 0.0013(6)
C23 0.0135(7) 0.0129(7) 0.0191(7) -0.0044(6) -0.0045(6) 0.0014(6)
C24 0.0177(8) 0.0135(7) 0.0217(8) -0.0065(6) -0.0046(6) 0.0020(6)
C25 0.0171(8) 0.0171(8) 0.0261(9) -0.0086(6) -0.0076(7) 0.0021(7)
C26 0.0142(8) 0.0203(8) 0.0308(10) -0.0054(7) -0.0047(7) 0.0009(7)
C27 0.0161(8) 0.0162(8) 0.0300(9) -0.0032(6) -0.0046(7) -0.0039(7)
C28 0.0148(7) 0.0140(7) 0.0214(8) -0.0038(6) -0.0040(6) -0.0010(6)
C29 0.0180(8) 0.0146(7) 0.0261(9) -0.0065(6) -0.0077(7) -0.0004(6)
C30 0.0196(8) 0.0151(8) 0.0262(9) -0.0070(7) -0.0070(7) 0.0005(6)
C31 0.0262(9) 0.0182(8) 0.0233(9) -0.0082(7) -0.0060(7) 0.0005(7)
C32 0.0332(11) 0.0211(9) 0.0283(10) -0.0042(8) -0.0045(8) 0.0035(8)
C33 0.0161(17) 0.014(2) 0.021(3) -0.0074(17) -0.002(2) 0.0000(17)
C34 0.0210(16) 0.0211(17) 0.0200(17) -0.0113(14) -0.0024(13) -0.0035(13)
C35 0.0237(18) 0.024(2) 0.0185(17) -0.0107(16) -0.0014(13) -0.0003(15)
C36 0.048(3) 0.025(2) 0.027(2) -0.015(2) -0.0102(19) 0.0028(17)
C33X 0.0125(17) 0.015(2) 0.027(3) -0.0027(17) 0.000(2) -0.0018(19)
C34X 0.0197(17) 0.0153(16) 0.0261(19) -0.0076(14) -0.0041(14) 0.0003(13)
C35X 0.029(2) 0.023(2) 0.024(2) -0.0128(19) -0.0037(16) -0.0020(17)
C36X 0.042(3) 0.029(2) 0.023(2) -0.018(2) -0.0073(18) 0.0080(17)
C37 0.0159(7) 0.0184(8) 0.0232(8) -0.0077(6) -0.0038(6) 0.0009(6)
C38 0.0261(9) 0.0242(9) 0.0258(9) -0.0123(8) -0.0068(7) -0.0006(7)
C39 0.0259(9) 0.0293(10) 0.0224(9) -0.0108(8) -0.0044(7) -0.0011(7)
C40 0.0320(11) 0.0278(10) 0.0268(10) -0.0112(9) -0.0062(8) 0.0028(8)
C41 0.0183(8) 0.0154(8) 0.0258(9) -0.0079(6) -0.0028(7) 0.0000(6)
C42 0.0213(9) 0.0173(8) 0.0274(9) -0.0047(7) -0.0040(7) 0.0051(7)
C43 0.0295(10) 0.0203(9) 0.0247(9) -0.0088(8) -0.0053(8) 0.0034(7)
C44 0.0478(14) 0.0263(11) 0.0368(12) -0.0204(10) -0.0106(10) 0.0049(9)
C45 0.0204(8) 0.0138(8) 0.0357(10) -0.0073(7) -0.0064(7) -0.0011(7)
C46 0.0223(9) 0.0145(8) 0.0440(12) -0.0087(7) -0.0133(8) 0.0014(8)
C47 0.0264(10) 0.0191(9) 0.0417(12) -0.0128(8) -0.0005(9) -0.0051(8)
C48 0.0464(14) 0.0229(10) 0.0499(14) -0.0176(10) -0.0225(11) 0.0072(10)
C49 0.0230(11) 0.0272(12) 0.0259(11) -0.0132(10) -0.0089(9) 0.0069(10)
C50 0.0261(12) 0.0307(13) 0.0248(11) -0.0045(10) -0.0083(9) -0.0031(9)
C51 0.0390(14) 0.0191(10) 0.0268(13) -0.0118(10) -0.0105(10) -0.0019(9)
C52 0.0288(13) 0.0296(13) 0.0300(14) -0.0127(10) -0.0084(12) -0.0011(12)
C53 0.0228(9) 0.0287(10) 0.0202(8) -0.0104(8) -0.0058(7) 0.0043(7)
C54 0.0264(10) 0.0369(11) 0.0170(8) -0.0103(9) -0.0048(7) -0.0025(8)
C55 0.0274(10) 0.0309(11) 0.0320(11) -0.0074(9) -0.0096(8) -0.0086(9)
C56 0.0389(13) 0.0441(14) 0.0408(13) -0.0135(11) -0.0174(11) -0.0114(11)
C57 0.0194(8) 0.0172(8) 0.0222(8) -0.0086(7) -0.0033(6) 0.0021(6)
C58 0.0232(8) 0.0140(7) 0.0219(8) -0.0090(7) -0.0060(7) 0.0019(6)
C59 0.0355(11) 0.0275(10) 0.0287(10) -0.0159(9) -0.0051(9) 0.0087(8)
C60 0.0564(15) 0.0239(10) 0.0293(11) -0.0204(10) -0.0145(10) 0.0088(8)

loop_
_atom_type_symbol
_atom_type_description
_atom_type_scat_dispersion_real
_atom_type_scat_dispersion_imag
_atom_type_scat_source
C C 0.0033 0.0016 'International Tables Vol C Tables 4.2.6.8 and 6.1.1.4'
H H 0.0000 0.0000 'International Tables Vol C Tables 4.2.6.8 and 6.1.1.4'
N N 0.0061 0.0033 'International Tables Vol C Tables 4.2.6.8 and 6.1.1.4'
O O 0.0106 0.0060 'International Tables Vol C Tables 4.2.6.8 and 6.1.1.4'
Sn Sn -0.6537 1.4246 'International Tables Vol C Tables 4.2.6.8 and 6.1.1.4'

loop_
_geom_angle_atom_site_label_1
_geom_angle_atom_site_label_2
_geom_angle_atom_site_label_3
_geom_angle
O1 Sn1 C33 102.26(19)
O1 Sn1 C29 109.79(6)
C33 Sn1 C29 144.4(2)
O1 Sn1 O2 76.44(5)
C33 Sn1 O2 104.49(17)
C29 Sn1 O2 97.91(6)
O1 Sn1 C33X 106.93(18)
C33 Sn1 C33X 11.9(2)
C29 Sn1 C33X 143.02(19)
O2 Sn1 C33X 94.69(18)
O1 Sn1 O4 89.08(5)
C33 Sn1 O4 82.72(16)
C29 Sn1 O4 82.63(6)
O2 Sn1 O4 164.84(5)
C33X Sn1 O4 93.80(17)
O1 Sn1 Sn2 39.34(3)
C33 Sn1 Sn2 107.5(2)
C29 Sn1 Sn2 107.14(5)
O2 Sn1 Sn2 37.11(3)
C33X Sn1 Sn2 103.85(19)
O4 Sn1 Sn2 128.23(4)
O2 Sn2 C41 116.69(6)
O2 Sn2 C37 102.20(6)
C41 Sn2 C37 139.14(7)
O2 Sn2 O1 76.23(5)
C41 Sn2 O1 97.59(6)
C37 Sn2 O1 103.59(6)
O2 Sn2 O11 87.60(5)
C41 Sn2 O11 83.03(6)
C37 Sn2 O11 86.75(6)
O1 Sn2 O11 162.25(5)
O2 Sn2 Sn1 39.19(3)
C41 Sn2 Sn1 111.68(5)
C37 Sn2 Sn1 106.18(5)
O1 Sn2 Sn1 37.04(3)
O11 Sn2 Sn1 126.47(3)
C49X Sn3 O1 117.0(5)
C49X Sn3 C45 128.7(6)
O1 Sn3 C45 112.74(7)
C49X Sn3 C49 14.3(5)
O1 Sn3 C49 103.90(8)
C45 Sn3 C49 142.79(9)
C49X Sn3 O7 105.0(5)
O1 Sn3 O7 79.83(5)
C45 Sn3 O7 94.91(6)
C49 Sn3 O7 97.73(7)
C49X Sn3 O3 85.3(5)
O1 Sn3 O3 90.46(5)
C45 Sn3 O3 82.56(6)
C49 Sn3 O3 91.11(7)
O7 Sn3 O3 168.18(5)
O2 Sn4 C53 105.16(7)
O2 Sn4 C57 112.18(6)
C53 Sn4 C57 140.54(8)
O2 Sn4 O15 80.07(5)
C53 Sn4 O15 99.69(6)
C57 Sn4 O15 98.85(6)
O2 Sn4 O12 89.13(5)
C53 Sn4 O12 89.47(6)
C57 Sn4 O12 79.01(6)
O15 Sn4 O12 167.33(5)
Sn3 O1 Sn1 133.09(6)
Sn3 O1 Sn2 123.16(6)
Sn1 O1 Sn2 103.62(5)
Sn4 O2 Sn2 133.50(6)
Sn4 O2 Sn1 121.48(6)
Sn2 O2 Sn1 103.70(5)
C1 O3 Sn3 127.34(12)
C1 O4 Sn1 130.17(13)
C8 O7 Sn3 105.06(11)
C15 O11 Sn2 124.96(11)
C15 O12 Sn4 128.32(11)
C22 O15 Sn4 105.22(11)
O5 N1 O6 122.51(16)
O5 N1 C4 118.98(17)
O6 N1 C4 118.51(15)
C7 N2 H1N2 117.9(18)
C7 N2 H2N2 116.8(17)
H1N2 N2 H2N2 123(2)
O10 N3 O9 122.07(17)
O10 N3 C11 119.24(16)
O9 N3 C11 118.69(15)
C14 N4 H1N4 121.5(19)
C14 N4 H2N4 119.3(18)
H1N4 N4 H2N4 119(3)
O14 N5 O13 122.57(17)
O14 N5 C18 118.92(18)
O13 N5 C18 118.51(16)
C21 N6 H1N6 119.1(19)
C21 N6 H2N6 119.1(16)
H1N6 N6 H2N6 122(2)
O18 N7 O17 121.85(18)
O18 N7 C25 119.37(17)
O17 N7 C25 118.78(16)
C28 N8 H1N8 119(2)
C28 N8 H2N8 119.4(17)
H1N8 N8 H2N8 118(3)
O4 C1 O3 123.22(16)
O4 C1 C2 117.46(15)
O3 C1 C2 119.32(16)
C3 C2 C7 119.34(15)
C3 C2 C1 117.60(15)
C7 C2 C1 123.00(15)
C4 C3 C2 120.50(16)
C4 C3 H3A 119.8
C2 C3 H3A 119.8
C3 C4 C5 121.30(16)
C3 C4 N1 119.43(16)
C5 C4 N1 119.22(16)
C6 C5 C4 118.96(16)
C6 C5 H5A 120.5
C4 C5 H5A 120.5
C5 C6 C7 121.66(17)
C5 C6 H6A 119.2
C7 C6 H6A 119.2
N2 C7 C6 119.03(16)
N2 C7 C2 122.75(16)
C6 C7 C2 118.22(15)
O8 C8 O7 120.61(16)
O8 C8 C9 121.48(16)
O7 C8 C9 117.90(16)
C10 C9 C14 119.38(16)
C10 C9 C8 119.00(15)
C14 C9 C8 121.61(16)
C11 C10 C9 120.51(16)
C11 C10 H10A 119.7
C9 C10 H10A 119.7
C10 C11 C12 121.17(17)
C10 C11 N3 119.22(16)
C12 C11 N3 119.61(16)
C13 C12 C11 119.26(17)
C13 C12 H12A 120.4
C11 C12 H12A 120.4
C12 C13 C14 121.54(17)
C12 C13 H13A 119.2
C14 C13 H13A 119.2
N4 C14 C13 119.67(16)
N4 C14 C9 122.22(17)
C13 C14 C9 118.10(17)
O11 C15 O12 123.40(15)
O11 C15 C16 117.83(15)
O12 C15 C16 118.76(15)
C17 C16 C21 119.43(15)
C17 C16 C15 117.28(15)
C21 C16 C15 123.23(15)
C18 C17 C16 120.49(16)
C18 C17 H17A 119.8
C16 C17 H17A 119.8
C17 C18 C19 121.23(17)
C17 C18 N5 119.42(17)
C19 C18 N5 119.35(16)
C20 C19 C18 119.31(17)
C20 C19 H19A 120.3
C18 C19 H19A 120.3
C19 C20 C21 121.41(17)
C19 C20 H20A 119.3
C21 C20 H20A 119.3
N6 C21 C20 118.95(16)
N6 C21 C16 122.97(16)
C20 C21 C16 118.07(16)
O16 C22 O15 120.67(15)
O16 C22 C23 121.77(16)
O15 C22 C23 117.55(15)
C24 C23 C28 119.26(16)
C24 C23 C22 119.27(15)
C28 C23 C22 121.45(16)
C25 C24 C23 120.59(16)
C25 C24 H24A 119.7
C23 C24 H24A 119.7
C24 C25 C26 121.30(17)
C24 C25 N7 119.29(17)
C26 C25 N7 119.41(16)
C27 C26 C25 119.04(17)
C27 C26 H26A 120.5
C25 C26 H26A 120.5
C26 C27 C28 121.58(17)
C26 C27 H27A 119.2
C28 C27 H27A 119.2
N8 C28 C27 119.23(16)
N8 C28 C23 122.54(16)
C27 C28 C23 118.22(16)
C30 C29 Sn1 115.88(12)
C30 C29 H29A 108.3
Sn1 C29 H29A 108.3
C30 C29 H29B 108.3
Sn1 C29 H29B 108.3
H29A C29 H29B 107.4
C29 C30 C31 112.29(15)
C29 C30 H30A 109.1
C31 C30 H30A 109.1
C29 C30 H30B 109.1
C31 C30 H30B 109.1
H30A C30 H30B 107.9
C32 C31 C30 112.46(16)
C32 C31 H31A 109.1
C30 C31 H31A 109.1
C32 C31 H31B 109.1
C30 C31 H31B 109.1
H31A C31 H31B 107.8
C31 C32 H32A 109.5
C31 C32 H32B 109.5
H32A C32 H32B 109.5
C31 C32 H32C 109.5
H32A C32 H32C 109.5
H32B C32 H32C 109.5
C34 C33 Sn1 116.7(4)
C34 C33 H33A 108.1
Sn1 C33 H33A 108.1
C34 C33 H33B 108.1
Sn1 C33 H33B 108.1
H33A C33 H33B 107.3
C33 C34 C35 112.0(4)
C33 C34 H34A 109.2
C35 C34 H34A 109.2
C33 C34 H34B 109.2
C35 C34 H34B 109.2
H34A C34 H34B 107.9
C36 C35 C34 113.9(3)
C36 C35 H35A 108.8
C34 C35 H35A 108.8
C36 C35 H35B 108.8
C34 C35 H35B 108.8
H35A C35 H35B 107.7
C34X C33X Sn1 111.2(4)
C34X C33X H33C 109.4
Sn1 C33X H33C 109.4
C34X C33X H33D 109.4
Sn1 C33X H33D 109.4
H33C C33X H33D 108.0
C33X C34X C35X 113.1(4)
C33X C34X H34C 109.0
C35X C34X H34C 109.0
C33X C34X H34D 109.0
C35X C34X H34D 109.0
H34C C34X H34D 107.8
C36X C35X C34X 112.2(4)
C36X C35X H35C 109.2
C34X C35X H35C 109.2
C36X C35X H35D 109.2
C34X C35X H35D 109.2
H35C C35X H35D 107.9
C35X C36X H36D 109.5
C35X C36X H36E 109.5
H36D C36X H36E 109.5
C35X C36X H36F 109.5
H36D C36X H36F 109.5
H36E C36X H36F 109.5
C38 C37 Sn2 118.39(13)
C38 C37 H37A 107.7
Sn2 C37 H37A 107.7
C38 C37 H37B 107.7
Sn2 C37 H37B 107.7
H37A C37 H37B 107.1
C37 C38 C39 112.21(16)
C37 C38 H38A 109.2
C39 C38 H38A 109.2
C37 C38 H38B 109.2
C39 C38 H38B 109.2
H38A C38 H38B 107.9
C40 C39 C38 113.81(17)
C40 C39 H39A 108.8
C38 C39 H39A 108.8
C40 C39 H39B 108.8
C38 C39 H39B 108.8
H39A C39 H39B 107.7
C39 C40 H40A 109.5
C39 C40 H40B 109.5
H40A C40 H40B 109.5
C39 C40 H40C 109.5
H40A C40 H40C 109.5
H40B C40 H40C 109.5
C42 C41 Sn2 112.73(12)
C42 C41 H41A 109.0
Sn2 C41 H41A 109.0
C42 C41 H41B 109.0
Sn2 C41 H41B 109.0
H41A C41 H41B 107.8
C43 C42 C41 113.99(16)
C43 C42 H42A 108.8
C41 C42 H42A 108.8
C43 C42 H42B 108.8
C41 C42 H42B 108.8
H42A C42 H42B 107.6
C44 C43 C42 113.81(18)
C44 C43 H43A 108.8
C42 C43 H43A 108.8
C44 C43 H43B 108.8
C42 C43 H43B 108.8
H43A C43 H43B 107.7
C43 C44 H44A 109.5
C43 C44 H44B 109.5
H44A C44 H44B 109.5
C43 C44 H44C 109.5
H44A C44 H44C 109.5
H44B C44 H44C 109.5
C46 C45 Sn3 112.88(14)
C46 C45 H45A 109.0
Sn3 C45 H45A 109.0
C46 C45 H45B 109.0
Sn3 C45 H45B 109.0
H45A C45 H45B 107.8
C47 C46 C45 113.72(18)
C47 C46 H46A 108.8
C45 C46 H46A 108.8
C47 C46 H46B 108.8
C45 C46 H46B 108.8
H46A C46 H46B 107.7
C48 C47 C46 113.82(18)
C48 C47 H47A 108.8
C46 C47 H47A 108.8
C48 C47 H47B 108.8
C46 C47 H47B 108.8
H47A C47 H47B 107.7
C47 C48 H48A 109.5
C47 C48 H48B 109.5
H48A C48 H48B 109.5
C47 C48 H48C 109.5
H48A C48 H48C 109.5
H48B C48 H48C 109.5
C50 C49 Sn3 116.96(18)
C50 C49 H49A 108.1
Sn3 C49 H49A 108.1
C50 C49 H49C 108.1
Sn3 C49 H49C 108.1
H49A C49 H49C 107.3
C51 C50 C49 115.3(2)
C51 C50 H50A 108.4
C49 C50 H50A 108.4
C51 C50 H50B 108.4
C49 C50 H50B 108.4
H50A C50 H50B 107.5
C52 C51 C50 114.2(2)
C52 C51 H51A 108.7
C50 C51 H51A 108.7
C52 C51 H51B 108.7
C50 C51 H51B 108.7
H51A C51 H51B 107.6
C50X C49X Sn3 115.6(12)
C50X C49X H49B 108.4
Sn3 C49X H49B 108.4
C50X C49X H49D 108.4
Sn3 C49X H49D 108.4
H49B C49X H49D 107.4
C51X C50X C49X 118.2(14)
C51X C50X H50C 107.8
C49X C50X H50C 107.8
C51X C50X H50D 107.8
C49X C50X H50D 107.8
H50C C50X H50D 107.1
C50X C51X C52X 113.3(15)
C50X C51X H51C 108.9
C52X C51X H51C 108.9
C50X C51X H51D 108.9
C52X C51X H51D 108.9
H51C C51X H51D 107.7
C51X C52X H52D 109.5
C51X C52X H52E 109.5
H52D C52X H52E 109.5
C51X C52X H52F 109.5
H52D C52X H52F 109.5
H52E C52X H52F 109.5
C54 C53 Sn4 115.86(13)
C54 C53 H53A 108.3
Sn4 C53 H53A 108.3
C54 C53 H53B 108.3
Sn4 C53 H53B 108.3
H53A C53 H53B 107.4
C55 C54 C53 114.43(17)
C55 C54 H54A 108.7
C53 C54 H54A 108.7
C55 C54 H54B 108.7
C53 C54 H54B 108.7
H54A C54 H54B 107.6
C54 C55 C56 113.45(19)
C54 C55 H55A 108.9
C56 C55 H55A 108.9
C54 C55 H55B 108.9
C56 C55 H55B 108.9
H55A C55 H55B 107.7
C55 C56 H56A 109.5
C55 C56 H56B 109.5
H56A C56 H56B 109.5
C55 C56 H56C 109.5
H56A C56 H56C 109.5
H56B C56 H56C 109.5
C58 C57 Sn4 119.96(12)
C58 C57 H57A 107.3
Sn4 C57 H57A 107.3
C58 C57 H57B 107.3
Sn4 C57 H57B 107.3
H57A C57 H57B 106.9
C57 C58 C59 112.36(16)
C57 C58 H58A 109.1
C59 C58 H58A 109.1
C57 C58 H58B 109.1
C59 C58 H58B 109.1
H58A C58 H58B 107.9
C58 C59 C60 113.17(19)
C58 C59 H59A 108.9
C60 C59 H59A 108.9
C58 C59 H59B 108.9
C60 C59 H59B 108.9
H59A C59 H59B 107.8
C59 C60 H60A 109.5
C59 C60 H60B 109.5
H60A C60 H60B 109.5
C59 C60 H60C 109.5
H60A C60 H60C 109.5
H60B C60 H60C 109.5

loop_
_geom_bond_atom_site_label_1
_geom_bond_atom_site_label_2
_geom_bond_distance
Sn1 O1 2.0436(12)
Sn1 C33 2.050(7)
Sn1 C29 2.1234(18)
Sn1 O2 2.1445(12)
Sn1 C33X 2.232(7)
Sn1 O4 2.2643(14)
Sn1 Sn2 3.29699(17)
Sn2 O2 2.0474(12)
Sn2 C41 2.1343(18)
Sn2 C37 2.1351(17)
Sn2 O1 2.1504(12)
Sn2 O11 2.2583(13)
Sn3 C49X 1.861(16)
Sn3 O1 2.0384(12)
Sn3 C45 2.1283(19)
Sn3 C49 2.176(3)
Sn3 O7 2.1992(12)
Sn3 O3 2.3178(13)
Sn4 O2 2.0439(12)
Sn4 C53 2.1293(19)
Sn4 C57 2.1370(17)
Sn4 O15 2.1908(12)
Sn4 O12 2.3115(12)
O3 C1 1.270(2)
O4 C1 1.263(2)
O5 N1 1.233(2)
O6 N1 1.237(2)
O7 C8 1.297(2)
O8 C8 1.250(2)
O9 N3 1.243(2)
O10 N3 1.234(2)
O11 C15 1.265(2)
O12 C15 1.268(2)
O13 N5 1.241(2)
O14 N5 1.232(2)
O15 C22 1.301(2)
O16 C22 1.243(2)
O17 N7 1.243(2)
O18 N7 1.233(2)
N1 C4 1.444(2)
N2 C7 1.346(2)
N2 H1N2 0.85(3)
N2 H2N2 0.83(2)
N3 C11 1.437(2)
N4 C14 1.341(2)
N4 H1N4 0.85(3)
N4 H2N4 0.87(3)
N5 C18 1.440(2)
N6 C21 1.341(2)
N6 H1N6 0.82(3)
N6 H2N6 0.83(2)
N7 C25 1.439(2)
N8 C28 1.340(2)
N8 H1N8 0.86(3)
N8 H2N8 0.82(2)
C1 C2 1.490(2)
C2 C3 1.389(2)
C2 C7 1.427(2)
C3 C4 1.380(2)
C3 H3A 0.9500
C4 C5 1.399(3)
C5 C6 1.367(3)
C5 H5A 0.9500
C6 C7 1.417(2)
C6 H6A 0.9500
C8 C9 1.481(2)
C9 C10 1.390(2)
C9 C14 1.430(2)
C10 C11 1.385(2)
C10 H10A 0.9500
C11 C12 1.398(3)
C12 C13 1.368(3)
C12 H12A 0.9500
C13 C14 1.424(3)
C13 H13A 0.9500
C15 C16 1.488(2)
C16 C17 1.394(2)
C16 C21 1.428(2)
C17 C18 1.377(2)
C17 H17A 0.9500
C18 C19 1.400(3)
C19 C20 1.367(3)
C19 H19A 0.9500
C20 C21 1.423(2)
C20 H20A 0.9500
C22 C23 1.487(2)
C23 C24 1.391(2)
C23 C28 1.427(2)
C24 C25 1.380(2)
C24 H24A 0.9500
C25 C26 1.400(3)
C26 C27 1.366(3)
C26 H26A 0.9500
C27 C28 1.424(2)
C27 H27A 0.9500
C29 C30 1.527(2)
C29 H29A 0.9900
C29 H29B 0.9900
C30 C31 1.530(3)
C30 H30A 0.9900
C30 H30B 0.9900
C31 C32 1.525(3)
C31 H31A 0.9900
C31 H31B 0.9900
C32 H32A 0.9800
C32 H32B 0.9800
C32 H32C 0.9800
C33 C34 1.526(6)
C33 H33A 0.9900
C33 H33B 0.9900
C34 C35 1.541(5)
C34 H34A 0.9900
C34 H34B 0.9900
C35 C36 1.516(6)
C35 H35A 0.9900
C35 H35B 0.9900
C36 H36A 0.9800
C36 H36B 0.9800
C36 H36C 0.9800
C33X C34X 1.525(8)
C33X H33C 0.9900
C33X H33D 0.9900
C34X C35X 1.527(6)
C34X H34C 0.9900
C34X H34D 0.9900
C35X C36X 1.526(6)
C35X H35C 0.9900
C35X H35D 0.9900
C36X H36D 0.9800
C36X H36E 0.9800
C36X H36F 0.9800
C37 C38 1.524(3)
C37 H37A 0.9900
C37 H37B 0.9900
C38 C39 1.530(3)
C38 H38A 0.9900
C38 H38B 0.9900
C39 C40 1.525(3)
C39 H39A 0.9900
C39 H39B 0.9900
C40 H40A 0.9800
C40 H40B 0.9800
C40 H40C 0.9800
C41 C42 1.539(3)
C41 H41A 0.9900
C41 H41B 0.9900
C42 C43 1.531(3)
C42 H42A 0.9900
C42 H42B 0.9900
C43 C44 1.519(3)
C43 H43A 0.9900
C43 H43B 0.9900
C44 H44A 0.9800
C44 H44B 0.9800
C44 H44C 0.9800
C45 C46 1.537(3)
C45 H45A 0.9900
C45 H45B 0.9900
C46 C47 1.527(3)
C46 H46A 0.9900
C46 H46B 0.9900
C47 C48 1.517(3)
C47 H47A 0.9900
C47 H47B 0.9900
C48 H48A 0.9800
C48 H48B 0.9800
C48 H48C 0.9800
C49 C50 1.529(4)
C49 H49A 0.9900
C49 H49C 0.9900
C50 C51 1.524(4)
C50 H50A 0.9900
C50 H50B 0.9900
C51 C52 1.522(4)
C51 H51A 0.9900
C51 H51B 0.9900
C52 H52A 0.9800
C52 H52B 0.9800
C52 H52C 0.9800
C49X C50X 1.55(2)
C49X H49B 0.9900
C49X H49D 0.9900
C50X C51X 1.46(2)
C50X H50C 0.9900
C50X H50D 0.9900
C51X C52X 1.52(3)
C51X H51C 0.9900
C51X H51D 0.9900
C52X H52D 0.9800
C52X H52E 0.9800
C52X H52F 0.9800
C53 C54 1.533(3)
C53 H53A 0.9900
C53 H53B 0.9900
C54 C55 1.522(3)
C54 H54A 0.9900
C54 H54B 0.9900
C55 C56 1.525(3)
C55 H55A 0.9900
C55 H55B 0.9900
C56 H56A 0.9800
C56 H56B 0.9800
C56 H56C 0.9800
C57 C58 1.523(2)
C57 H57A 0.9900
C57 H57B 0.9900
C58 C59 1.527(3)
C58 H58A 0.9900
C58 H58B 0.9900
C59 C60 1.528(3)
C59 H59A 0.9900
C59 H59B 0.9900
C60 H60A 0.9800
C60 H60B 0.9800
C60 H60C 0.9800

loop_
_geom_hbond_atom_site_label_D
_geom_hbond_atom_site_label_H
_geom_hbond_atom_site_label_A
_geom_hbond_site_symmetry_A
_geom_hbond_distance_DH
_geom_hbond_distance_HA
_geom_hbond_distance_DA
_geom_hbond_angle_DHA
_geom_hbond_publ_flag
N2 H1N2 O9 1_455 0.86(3) 2.32(3) 3.122(3) 157(3) y
N2 H2N2 O3 . 0.84(3) 2.02(3) 2.684(3) 135(2) y
N4 H1N4 O6 1_645 0.84(3) 2.20(3) 3.002(2) 160(3) y
N4 H2N4 O8 . 0.87(3) 2.02(3) 2.675(2) 131(3) y
N6 H1N6 O12 . 0.82(3) 2.07(3) 2.688(3) 132(2) y
N6 H2N6 O17 1_655 0.83(3) 2.36(3) 3.152(3) 158(2) y
N6 H2N6 O18 1_655 0.83(3) 2.49(2) 3.229(3) 149(2) y
N8 H1N8 O16 . 0.86(3) 2.03(3) 2.674(2) 131(3) y
N8 H2N8 O13 1_465 0.82(3) 2.22(3) 2.998(2) 160(3) y
C6 H6A O9 1_455 0.95 2.48 3.261(2) 139 y
C13 H13A O6 1_645 0.95 2.57 3.350(2) 140 y
C20 H20A O17 1_655 0.95 2.54 3.338(3) 142 y
C43 H43B O13 2_756 0.99 2.58 3.544(3) 164 y
C50 H50B O8 . 0.99 2.56 3.304(3) 131 y
C54 H54A O16 . 0.99 2.51 3.210(3) 128 y
C58 H58A O16 . 0.99 2.58 3.221(2) 123 y

loop_
_geom_torsion_atom_site_label_1
_geom_torsion_atom_site_label_2
_geom_torsion_atom_site_label_3
_geom_torsion_atom_site_label_4
_geom_torsion
O1 Sn1 Sn2 O2 -179.19(8)
C33 Sn1 Sn2 O2 -91.07(16)
C29 Sn1 Sn2 O2 80.28(8)
C33X Sn1 Sn2 O2 -79.27(17)
O4 Sn1 Sn2 O2 174.41(8)
O1 Sn1 Sn2 C41 -73.09(8)
C33 Sn1 Sn2 C41 15.03(16)
C29 Sn1 Sn2 C41 -173.62(8)
O2 Sn1 Sn2 C41 106.10(8)
C33X Sn1 Sn2 C41 26.83(17)
O4 Sn1 Sn2 C41 -79.49(8)
O1 Sn1 Sn2 C37 91.25(8)
C33 Sn1 Sn2 C37 179.37(16)
C29 Sn1 Sn2 C37 -9.28(7)
O2 Sn1 Sn2 C37 -89.56(8)
C33X Sn1 Sn2 C37 -168.83(17)
O4 Sn1 Sn2 C37 84.85(7)
C33 Sn1 Sn2 O1 88.12(16)
C29 Sn1 Sn2 O1 -100.53(8)
O2 Sn1 Sn2 O1 179.19(8)
C33X Sn1 Sn2 O1 99.92(17)
O4 Sn1 Sn2 O1 -6.40(8)
O1 Sn1 Sn2 O11 -170.64(7)
C33 Sn1 Sn2 O11 -82.52(16)
C29 Sn1 Sn2 O11 88.83(7)
O2 Sn1 Sn2 O11 8.55(7)
C33X Sn1 Sn2 O11 -70.72(16)
O4 Sn1 Sn2 O11 -177.04(6)
C49X Sn3 O1 Sn1 67.5(6)
C45 Sn3 O1 Sn1 -99.67(10)
C49 Sn3 O1 Sn1 73.72(11)
O7 Sn3 O1 Sn1 169.24(10)
O3 Sn3 O1 Sn1 -17.54(10)
C49X Sn3 O1 Sn2 -117.4(6)
C45 Sn3 O1 Sn2 75.44(9)
C49 Sn3 O1 Sn2 -111.18(9)
O7 Sn3 O1 Sn2 -15.65(7)
O3 Sn3 O1 Sn2 157.57(8)
C33 Sn1 O1 Sn3 73.10(19)
C29 Sn1 O1 Sn3 -91.06(10)
O2 Sn1 O1 Sn3 175.28(11)
C33X Sn1 O1 Sn3 84.4(2)
O4 Sn1 O1 Sn3 -9.24(10)
Sn2 Sn1 O1 Sn3 175.78(13)
C33 Sn1 O1 Sn2 -102.68(17)
C29 Sn1 O1 Sn2 93.15(7)
O2 Sn1 O1 Sn2 -0.50(5)
C33X Sn1 O1 Sn2 -91.34(18)
O4 Sn1 O1 Sn2 174.98(6)
O2 Sn2 O1 Sn3 -175.80(9)
C41 Sn2 O1 Sn3 -60.08(9)
C37 Sn2 O1 Sn3 84.73(9)
O11 Sn2 O1 Sn3 -150.90(12)
Sn1 Sn2 O1 Sn3 -176.32(12)
O2 Sn2 O1 Sn1 0.53(5)
C41 Sn2 O1 Sn1 116.24(7)
C37 Sn2 O1 Sn1 -98.95(7)
O11 Sn2 O1 Sn1 25.42(19)
C53 Sn4 O2 Sn2 -80.21(10)
C57 Sn4 O2 Sn2 86.76(10)
O15 Sn4 O2 Sn2 -177.66(10)
O12 Sn4 O2 Sn2 9.00(9)
C53 Sn4 O2 Sn1 115.23(8)
C57 Sn4 O2 Sn1 -77.80(8)
O15 Sn4 O2 Sn1 17.79(7)
O12 Sn4 O2 Sn1 -155.55(7)
C41 Sn2 O2 Sn4 101.35(10)
C37 Sn2 O2 Sn4 -65.76(10)
O1 Sn2 O2 Sn4 -166.98(10)
O11 Sn2 O2 Sn4 20.39(9)
Sn1 Sn2 O2 Sn4 -166.48(13)
C41 Sn2 O2 Sn1 -92.16(8)
C37 Sn2 O2 Sn1 100.72(7)
O1 Sn2 O2 Sn1 -0.50(5)
O11 Sn2 O2 Sn1 -173.13(6)
O1 Sn1 O2 Sn4 169.06(8)
C33 Sn1 O2 Sn4 -91.54(19)
C29 Sn1 O2 Sn4 60.51(8)
C33X Sn1 O2 Sn4 -84.64(18)
O4 Sn1 O2 Sn4 151.52(17)
Sn2 Sn1 O2 Sn4 168.53(11)
O1 Sn1 O2 Sn2 0.53(5)
C33 Sn1 O2 Sn2 99.93(19)
C29 Sn1 O2 Sn2 -108.02(7)
C33X Sn1 O2 Sn2 106.83(18)
O4 Sn1 O2 Sn2 -17.0(2)
C49X Sn3 O3 C1 -71.8(6)
O1 Sn3 O3 C1 45.20(16)
C45 Sn3 O3 C1 158.08(17)
C49 Sn3 O3 C1 -58.71(17)
O7 Sn3 O3 C1 79.8(3)
O1 Sn1 O4 C1 51.15(17)
C33 Sn1 O4 C1 -51.3(3)
C29 Sn1 O4 C1 161.25(18)
O2 Sn1 O4 C1 68.2(3)
C33X Sn1 O4 C1 -55.8(2)
Sn2 Sn1 O4 C1 55.21(18)
C49X Sn3 O7 C8 -63.8(6)
O1 Sn3 O7 C8 -179.24(12)
C45 Sn3 O7 C8 68.50(12)
C49 Sn3 O7 C8 -76.41(13)
O3 Sn3 O7 C8 145.6(2)
O2 Sn2 O11 C15 -60.74(14)
C41 Sn2 O11 C15 -178.00(14)
C37 Sn2 O11 C15 41.63(14)
O1 Sn2 O11 C15 -84.9(2)
Sn1 Sn2 O11 C15 -66.14(14)
O2 Sn4 O12 C15 -42.71(15)
C53 Sn4 O12 C15 62.47(16)
C57 Sn4 O12 C15 -155.51(16)
O15 Sn4 O12 C15 -74.1(3)
O2 Sn4 O15 C22 168.90(11)
C53 Sn4 O15 C22 65.04(12)
C57 Sn4 O15 C22 -79.97(11)
O12 Sn4 O15 C22 -159.18(18)
Sn1 O4 C1 O3 -38.2(3)
Sn1 O4 C1 C2 141.23(14)
Sn3 O3 C1 O4 -22.1(3)
Sn3 O3 C1 C2 158.50(12)
O4 C1 C2 C3 -4.8(3)
O3 C1 C2 C3 174.61(17)
O4 C1 C2 C7 177.97(17)
O3 C1 C2 C7 -2.6(3)
C7 C2 C3 C4 0.4(3)
C1 C2 C3 C4 -176.93(17)
C2 C3 C4 C5 -0.3(3)
C2 C3 C4 N1 176.96(16)
O5 N1 C4 C3 -169.13(18)
O6 N1 C4 C3 10.1(3)
O5 N1 C4 C5 8.2(3)
O6 N1 C4 C5 -172.65(18)
C3 C4 C5 C6 -0.9(3)
N1 C4 C5 C6 -178.09(17)
C4 C5 C6 C7 1.9(3)
C5 C6 C7 N2 177.84(18)
C5 C6 C7 C2 -1.8(3)
C3 C2 C7 N2 -178.98(17)
C1 C2 C7 N2 -1.8(3)
C3 C2 C7 C6 0.6(3)
C1 C2 C7 C6 177.74(17)
Sn3 O7 C8 O8 1.2(2)
Sn3 O7 C8 C9 -178.59(13)
O8 C8 C9 C10 171.89(17)
O7 C8 C9 C10 -8.3(3)
O8 C8 C9 C14 -7.8(3)
O7 C8 C9 C14 172.08(16)
C14 C9 C10 C11 -0.1(3)
C8 C9 C10 C11 -179.78(16)
C9 C10 C11 C12 1.3(3)
C9 C10 C11 N3 -179.12(16)
O10 N3 C11 C10 178.31(17)
O9 N3 C11 C10 -2.3(3)
O10 N3 C11 C12 -2.1(3)
O9 N3 C11 C12 177.28(17)
C10 C11 C12 C13 -0.9(3)
N3 C11 C12 C13 179.52(17)
C11 C12 C13 C14 -0.7(3)
C12 C13 C14 N4 -177.46(19)
C12 C13 C14 C9 1.8(3)
C10 C9 C14 N4 177.86(18)
C8 C9 C14 N4 -2.5(3)
C10 C9 C14 C13 -1.4(3)
C8 C9 C14 C13 178.28(17)
Sn2 O11 C15 O12 46.4(2)
Sn2 O11 C15 C16 -132.19(13)
Sn4 O12 C15 O11 18.1(3)
Sn4 O12 C15 C16 -163.34(11)
O11 C15 C16 C17 8.0(2)
O12 C15 C16 C17 -170.66(16)
O11 C15 C16 C21 -174.90(16)
O12 C15 C16 C21 6.5(3)
C21 C16 C17 C18 -0.1(3)
C15 C16 C17 C18 177.10(16)
C16 C17 C18 C19 0.8(3)
C16 C17 C18 N5 -179.03(16)
O14 N5 C18 C17 170.25(18)
O13 N5 C18 C17 -9.9(3)
O14 N5 C18 C19 -9.6(3)
O13 N5 C18 C19 170.24(18)
C17 C18 C19 C20 0.3(3)
N5 C18 C19 C20 -179.79(17)
C18 C19 C20 C21 -2.2(3)
C19 C20 C21 N6 -176.64(18)
C19 C20 C21 C16 2.9(3)
C17 C16 C21 N6 177.84(17)
C15 C16 C21 N6 0.8(3)
C17 C16 C21 C20 -1.6(2)
C15 C16 C21 C20 -178.71(16)
Sn4 O15 C22 O16 5.59(19)
Sn4 O15 C22 C23 -173.41(12)
O16 C22 C23 C24 -177.31(16)
O15 C22 C23 C24 1.7(2)
O16 C22 C23 C28 1.0(3)
O15 C22 C23 C28 179.99(15)
C28 C23 C24 C25 -1.4(3)
C22 C23 C24 C25 176.97(16)
C23 C24 C25 C26 0.3(3)
C23 C24 C25 N7 -179.13(16)
O18 N7 C25 C24 178.88(18)
O17 N7 C25 C24 -1.0(3)
O18 N7 C25 C26 -0.6(3)
O17 N7 C25 C26 179.57(18)
C24 C25 C26 C27 0.8(3)
N7 C25 C26 C27 -179.73(18)
C25 C26 C27 C28 -0.9(3)
C26 C27 C28 N8 -178.89(19)
C26 C27 C28 C23 -0.2(3)
C24 C23 C28 N8 179.97(17)
C22 C23 C28 N8 1.7(3)
C24 C23 C28 C27 1.3(3)
C22 C23 C28 C27 -176.99(16)
O1 Sn1 C29 C30 155.96(12)
C33 Sn1 C29 C30 3.2(3)
O2 Sn1 C29 C30 -125.67(13)
C33X Sn1 C29 C30 -16.9(3)
O4 Sn1 C29 C30 69.62(13)
Sn2 Sn1 C29 C30 -162.57(12)
Sn1 C29 C30 C31 -174.93(13)
C29 C30 C31 C32 -172.63(17)
O1 Sn1 C33 C34 88.2(4)
C29 Sn1 C33 C34 -117.9(4)
O2 Sn1 C33 C34 9.3(4)
C33X Sn1 C33 C34 -26.2(14)
O4 Sn1 C33 C34 175.7(4)
Sn2 Sn1 C33 C34 47.8(4)
Sn1 C33 C34 C35 -159.7(3)
C33 C34 C35 C36 74.7(5)
O1 Sn1 C33X C34X -4.3(4)
C33 Sn1 C33X C34X 64.2(16)
C29 Sn1 C33X C34X 168.7(2)
O2 Sn1 C33X C34X -81.5(4)
O4 Sn1 C33X C34X 85.9(4)
Sn2 Sn1 C33X C34X -45.0(4)
Sn1 C33X C34X C35X 178.7(3)
C33X C34X C35X C36X 173.9(4)
O2 Sn2 C37 C38 -91.62(14)
C41 Sn2 C37 C38 106.11(16)
O1 Sn2 C37 C38 -13.05(15)
O11 Sn2 C37 C38 -178.45(14)
Sn1 Sn2 C37 C38 -51.34(15)
Sn2 C37 C38 C39 161.63(13)
C37 C38 C39 C40 -74.9(2)
O2 Sn2 C41 C42 -149.51(13)
C37 Sn2 C41 C42 11.0(2)
O1 Sn2 C41 C42 132.12(14)
O11 Sn2 C41 C42 -65.76(14)
Sn1 Sn2 C41 C42 167.68(12)
Sn2 C41 C42 C43 176.64(14)
C41 C42 C43 C44 67.4(2)
C49X Sn3 C45 C46 -4.4(6)
O1 Sn3 C45 C46 160.89(12)
C49 Sn3 C45 C46 -8.4(2)
O7 Sn3 C45 C46 -118.09(13)
O3 Sn3 C45 C46 73.53(13)
Sn3 C45 C46 C47 174.73(13)
C45 C46 C47 C48 -69.0(2)
C49X Sn3 C49 C50 -22(2)
O1 Sn3 C49 C50 -179.25(16)
C45 Sn3 C49 C50 -9.4(3)
O7 Sn3 C49 C50 99.38(17)
O3 Sn3 C49 C50 -88.50(17)
Sn3 C49 C50 C51 67.5(2)
C49 C50 C51 C52 64.9(3)
O1 Sn3 C49X C50X -161.1(9)
C45 Sn3 C49X C50X 3.6(14)
C49 Sn3 C49X C50X 174(3)
O7 Sn3 C49X C50X 112.8(11)
O3 Sn3 C49X C50X -73.0(11)
Sn3 C49X C50X C51X 166.1(12)
C49X C50X C51X C52X -70(2)
O2 Sn4 C53 C54 171.92(13)
C57 Sn4 C53 C54 11.1(2)
O15 Sn4 C53 C54 -105.84(14)
O12 Sn4 C53 C54 82.96(14)
Sn4 C53 C54 C55 -60.8(2)
C53 C54 C55 C56 -174.58(18)
O2 Sn4 C57 C58 99.39(14)
C53 Sn4 C57 C58 -100.64(17)
O15 Sn4 C57 C58 16.56(15)
O12 Sn4 C57 C58 -176.11(15)
Sn4 C57 C58 C59 -178.80(14)
C57 C58 C59 C60 -178.49(18)
